data_7007745
loop_
_publ_author_name
'Koshevoy, Igor O.'
'Lahuerta, Pascual'
'Sana\'u, Mercedes'
'Ubeda, M. Angeles'
'Dom\'enech, Antonio'

_publ_section_title
;
 Dinuclear palladium(II) compounds with bridging cyclometalated
 phosphines. Synthesis, crystal structure and electrochemical study.
;
_journal_issue 46
_journal_name_full 'Dalton transactions (Cambridge, England : 2003)'
_journal_page_first 5536
_journal_page_last 5541
_journal_paper_doi 10.1039/b609829k
_journal_year 2006
_chemical_formula_sum 'C46 H46 O4 P2 Pd2'
_chemical_formula_weight 937.57
_chemical_name_systematic
;
?
;
_space_group_IT_number 56
_symmetry_cell_setting orthorhombic
_symmetry_space_group_name_Hall '-P 2ab 2ac'
_symmetry_space_group_name_H-M 'P c c n'
_atom_sites_solution_hydrogens geom
_atom_sites_solution_primary direct
_atom_sites_solution_secondary difmap
_audit_creation_method SHELXL-97
_cell_angle_alpha 90.00
_cell_angle_beta 90.00
_cell_angle_gamma 90.00
_cell_formula_units_Z 4
_cell_length_a 10.9390(3)
_cell_length_b 15.9320(4)
_cell_length_c 23.5800(6)
_cell_measurement_reflns_used 19592
_cell_measurement_temperature 293(2)
_cell_measurement_theta_max 27.485
_cell_measurement_theta_min 0.998
_cell_volume 4109.53(19)
_computing_cell_refinement 'HKL Scalepak (Otwinowski & Minor, 1997)'
_computing_data_collection 'Kappa CCD'
_computing_data_reduction 'Denzo & Scalepak (Otwinowski & Minor, 1997)'
_computing_molecular_graphics 'SHELXTL 6.10 (Bruker AXS)'
_computing_publication_material 'SHELXTL 6.10 (Bruker AXS)'
_computing_structure_refinement 'SHELXL-97 (Sheldrick, 1997)'
_computing_structure_solution 'SHELXS-97 (Sheldrick, 1990)'
_diffrn_ambient_temperature 293(2)
_diffrn_measured_fraction_theta_full 0.995
_diffrn_measured_fraction_theta_max 0.995
_diffrn_measurement_device_type KappaCCD
_diffrn_measurement_method CCD
_diffrn_radiation_monochromator graphite
_diffrn_radiation_source 'fine-focus sealed tube'
_diffrn_radiation_type MoK\a
_diffrn_radiation_wavelength 0.71073
_diffrn_reflns_av_R_equivalents 0.3205
_diffrn_reflns_av_sigmaI/netI 0.1742
_diffrn_reflns_limit_h_max 11
_diffrn_reflns_limit_h_min -14
_diffrn_reflns_limit_k_max 20
_diffrn_reflns_limit_k_min -20
_diffrn_reflns_limit_l_max 24
_diffrn_reflns_limit_l_min -30
_diffrn_reflns_number 20460
_diffrn_reflns_theta_full 27.48
_diffrn_reflns_theta_max 27.48
_diffrn_reflns_theta_min 2.15
_exptl_absorpt_coefficient_mu 0.996
_exptl_absorpt_correction_type none
_exptl_crystal_colour yellow
_exptl_crystal_density_diffrn 1.515
_exptl_crystal_density_method 'not measured'
_exptl_crystal_description prism
_exptl_crystal_F_000 1904
_exptl_crystal_size_max 0.28
_exptl_crystal_size_mid 0.25
_exptl_crystal_size_min 0.23
_refine_diff_density_max 1.882
_refine_diff_density_min -1.817
_refine_diff_density_rms 0.226
_refine_ls_extinction_coef 0.0020(8)
_refine_ls_extinction_expression Fc^*^=kFc[1+0.001xFc^2^\l^3^/sin(2\q)]^-1/4^
_refine_ls_extinction_method SHELXL
_refine_ls_goodness_of_fit_ref 1.048
_refine_ls_hydrogen_treatment constr
_refine_ls_matrix_type full
_refine_ls_number_parameters 247
_refine_ls_number_reflns 4694
_refine_ls_number_restraints 0
_refine_ls_restrained_S_all 1.048
_refine_ls_R_factor_all 0.1598
_refine_ls_R_factor_gt 0.0958
_refine_ls_shift/su_max 0.000
_refine_ls_shift/su_mean 0.000
_refine_ls_structure_factor_coef Fsqd
_refine_ls_weighting_details 'calc w=1/[\s^2^(Fo^2^)+(0.1720P)^2^+6.1899P] where P=(Fo^2^+2Fc^2^)/3'
_refine_ls_weighting_scheme calc
_refine_ls_wR_factor_gt 0.2549
_refine_ls_wR_factor_ref 0.3301
_reflns_number_gt 2649
_reflns_number_total 4694
_reflns_threshold_expression >2sigma(I)
_cod_data_source_file b609829k.txt
_cod_data_source_block Compound5
_cod_depositor_comments
;
The following automatic conversions were performed:

'_symmetry_cell_setting' tag value 'orthorombic' was replaced with
'orthorhombic' value.

Automatic conversion script
Id: cif_fix_values 1646 2011-03-28 12:23:43Z adriana 
;
_cod_original_sg_symbol_H-M Pccn
_cod_database_code 7007745

loop_
_symmetry_equiv_pos_as_xyz
'x, y, z'
'-x+1/2, -y+1/2, z'
'x+1/2, -y, -z+1/2'
'-x, y+1/2, -z+1/2'
'-x, -y, -z'
'x-1/2, y-1/2, -z'
'-x-1/2, y, z-1/2'
'x, -y-1/2, z-1/2'

loop_
_atom_site_label
_atom_site_type_symbol
_atom_site_fract_x
_atom_site_fract_y
_atom_site_fract_z
_atom_site_U_iso_or_equiv
_atom_site_adp_type
_atom_site_occupancy
_atom_site_symmetry_multiplicity
_atom_site_calc_flag
_atom_site_refinement_flags
_atom_site_disorder_assembly
_atom_site_disorder_group
Pd1 Pd 0.23408(7) 0.16667(5) 0.30786(3) 0.0425(4) Uani 1 1 d . . .
P1 P 0.3853(2) 0.15839(14) 0.37081(10) 0.0425(6) Uani 1 1 d . . .
O2 O 0.0905(7) 0.1952(5) 0.2498(3) 0.0572(18) Uani 1 1 d . . .
C1 C 0.4125(10) 0.2365(7) 0.2235(4) 0.052(2) Uani 1 1 d . . .
O1 O 0.3505(7) 0.1718(5) 0.2359(3) 0.0582(18) Uani 1 1 d . . .
C2 C 0.4944(14) 0.2305(9) 0.1716(6) 0.076(4) Uani 1 1 d . . .
C3 C 0.579(3) 0.3016(16) 0.1668(13) 0.200(16) Uani 1 1 d . . .
H3A H 0.6263 0.3059 0.2009 0.299 Uiso 1 1 calc R . .
H3B H 0.5329 0.3524 0.1615 0.299 Uiso 1 1 calc R . .
H3C H 0.6320 0.2931 0.1350 0.299 Uiso 1 1 calc R . .
C4 C 0.425(3) 0.260(2) 0.1244(10) 0.24(2) Uani 1 1 d . . .
H4A H 0.4725 0.2548 0.0903 0.357 Uiso 1 1 calc R . .
H4B H 0.4046 0.3183 0.1301 0.357 Uiso 1 1 calc R . .
H4C H 0.3514 0.2280 0.1209 0.357 Uiso 1 1 calc R . .
C5 C 0.534(3) 0.1484(13) 0.1592(12) 0.25(2) Uani 1 1 d . . .
H5A H 0.4761 0.1216 0.1347 0.382 Uiso 1 1 calc R . .
H5B H 0.5414 0.1170 0.1937 0.382 Uiso 1 1 calc R . .
H5C H 0.6123 0.1508 0.1407 0.382 Uiso 1 1 calc R . .
C11 C 0.4253(9) 0.2627(6) 0.3983(4) 0.048(2) Uani 1 1 d . . .
C12 C 0.3821(8) 0.3353(6) 0.3719(4) 0.045(2) Uani 1 1 d . . .
C13 C 0.4260(10) 0.4123(6) 0.3932(5) 0.056(3) Uani 1 1 d . . .
H13 H 0.3985 0.4621 0.3770 0.067 Uiso 1 1 calc R . .
C14 C 0.5062(10) 0.4159(8) 0.4362(5) 0.064(3) Uani 1 1 d . . .
H14 H 0.5351 0.4680 0.4477 0.077 Uiso 1 1 calc R . .
C15 C 0.5471(12) 0.3455(8) 0.4637(5) 0.071(3) Uani 1 1 d . . .
H15 H 0.6005 0.3493 0.4943 0.085 Uiso 1 1 calc R . .
C16 C 0.5057(12) 0.2680(8) 0.4441(5) 0.062(3) Uani 1 1 d . . .
H16 H 0.5320 0.2191 0.4619 0.075 Uiso 1 1 calc R . .
C21 C 0.5272(10) 0.1179(6) 0.3398(4) 0.052(2) Uani 1 1 d . . .
C22 C 0.6404(11) 0.1529(7) 0.3470(5) 0.061(3) Uani 1 1 d . . .
H22 H 0.6486 0.2030 0.3668 0.074 Uiso 1 1 calc R . .
C23 C 0.7436(12) 0.1131(12) 0.3247(7) 0.084(5) Uani 1 1 d . . .
H23 H 0.8196 0.1384 0.3294 0.101 Uiso 1 1 calc R . .
C24 C 0.7374(15) 0.0414(11) 0.2971(7) 0.090(5) Uani 1 1 d . . .
H24 H 0.8082 0.0146 0.2849 0.108 Uiso 1 1 calc R . .
C25 C 0.6238(16) 0.0067(9) 0.2867(6) 0.091(4) Uani 1 1 d . . .
H25 H 0.6179 -0.0417 0.2647 0.109 Uiso 1 1 calc R . .
C26 C 0.5172(13) 0.0435(7) 0.3088(5) 0.068(3) Uani 1 1 d . . .
H26 H 0.4413 0.0187 0.3029 0.081 Uiso 1 1 calc R . .
C31 C 0.3608(8) 0.0934(6) 0.4339(4) 0.047(2) Uani 1 1 d . . .
C32 C 0.3800(13) 0.0060(8) 0.4304(5) 0.075(3) Uani 1 1 d . . .
H32 H 0.4140 -0.0166 0.3977 0.089 Uiso 1 1 calc R . .
C33 C 0.3491(13) -0.0465(9) 0.4747(6) 0.086(4) Uani 1 1 d . . .
H33 H 0.3568 -0.1044 0.4708 0.103 Uiso 1 1 calc R . .
C34 C 0.3069(13) -0.0127(10) 0.5246(6) 0.086(4) Uani 1 1 d . . .
H34 H 0.2932 -0.0469 0.5559 0.103 Uiso 1 1 calc R . .
C35 C 0.2860(11) 0.0692(10) 0.5276(5) 0.073(3) Uani 1 1 d . . .
H35 H 0.2509 0.0912 0.5603 0.087 Uiso 1 1 calc R . .
C36 C 0.3149(11) 0.1234(8) 0.4831(4) 0.060(3) Uani 1 1 d . . .
H36 H 0.3026 0.1808 0.4874 0.072 Uiso 1 1 calc R . .

loop_
_atom_site_aniso_label
_atom_site_aniso_U_11
_atom_site_aniso_U_22
_atom_site_aniso_U_33
_atom_site_aniso_U_23
_atom_site_aniso_U_13
_atom_site_aniso_U_12
Pd1 0.0526(5) 0.0345(5) 0.0404(5) -0.0010(3) -0.0029(3) -0.0016(3)
P1 0.0478(13) 0.0368(13) 0.0428(12) 0.0019(10) -0.0005(10) -0.0009(10)
O2 0.055(4) 0.043(4) 0.073(5) 0.010(3) -0.012(4) -0.002(3)
C1 0.057(6) 0.058(7) 0.039(5) 0.005(4) 0.008(4) 0.004(5)
O1 0.069(5) 0.056(5) 0.050(4) -0.004(3) 0.004(4) 0.005(4)
C2 0.088(9) 0.080(9) 0.060(7) 0.002(7) 0.014(7) -0.001(8)
C3 0.24(3) 0.122(18) 0.24(3) -0.038(19) 0.16(3) -0.05(2)
C4 0.17(3) 0.45(6) 0.094(16) 0.07(2) 0.053(17) 0.10(3)
C5 0.41(5) 0.121(18) 0.23(3) 0.010(17) 0.25(3) 0.09(2)
C11 0.044(5) 0.059(6) 0.042(5) -0.001(4) -0.003(4) 0.006(4)
C12 0.040(5) 0.046(5) 0.048(5) 0.000(4) 0.004(4) -0.001(4)
C13 0.064(6) 0.031(5) 0.073(7) -0.003(5) -0.003(6) -0.005(5)
C14 0.049(6) 0.069(8) 0.074(7) -0.035(6) 0.007(5) -0.014(6)
C15 0.068(7) 0.077(9) 0.068(7) -0.027(6) -0.009(6) -0.017(6)
C16 0.067(7) 0.064(7) 0.056(6) -0.001(5) -0.002(5) -0.013(6)
C21 0.055(6) 0.040(5) 0.061(6) -0.003(4) 0.014(5) 0.008(4)
C22 0.060(6) 0.060(7) 0.065(6) -0.002(5) 0.012(5) 0.016(5)
C23 0.056(7) 0.105(14) 0.091(10) 0.014(10) 0.014(6) 0.005(7)
C24 0.095(11) 0.068(10) 0.107(12) 0.007(9) 0.039(9) 0.035(8)
C25 0.133(14) 0.055(8) 0.084(9) -0.012(7) 0.027(9) 0.015(9)
C26 0.079(8) 0.047(6) 0.077(7) -0.020(5) 0.020(6) 0.001(6)
C31 0.042(5) 0.040(5) 0.058(6) 0.009(4) -0.002(4) -0.003(4)
C32 0.096(9) 0.056(7) 0.072(7) 0.011(6) 0.010(7) -0.003(7)
C33 0.087(9) 0.065(8) 0.107(11) 0.044(8) 0.009(8) 0.009(7)
C34 0.075(8) 0.094(11) 0.089(10) 0.052(8) -0.011(7) -0.013(8)
C35 0.071(7) 0.084(9) 0.063(7) 0.030(7) 0.013(6) -0.001(7)
C36 0.067(7) 0.070(7) 0.042(5) 0.009(5) 0.001(5) 0.001(6)

loop_
_atom_type_symbol
_atom_type_description
_atom_type_scat_dispersion_real
_atom_type_scat_dispersion_imag
_atom_type_scat_source
C C 0.0033 0.0016 'International Tables Vol C Tables 4.2.6.8 and 6.1.1.4'
H H 0.0000 0.0000 'International Tables Vol C Tables 4.2.6.8 and 6.1.1.4'
O O 0.0106 0.0060 'International Tables Vol C Tables 4.2.6.8 and 6.1.1.4'
Pd Pd -0.9988 1.0072 'International Tables Vol C Tables 4.2.6.8 and 6.1.1.4'
P P 0.1023 0.0942 'International Tables Vol C Tables 4.2.6.8 and 6.1.1.4'

loop_
_geom_angle_atom_site_label_1
_geom_angle_atom_site_label_2
_geom_angle_atom_site_label_3
_geom_angle
_geom_angle_site_symmetry_1
_geom_angle_site_symmetry_3
_geom_angle_publ_flag
C12 Pd1 O1 176.6(3) 2 . ?
C12 Pd1 O2 91.2(3) 2 . ?
O1 Pd1 O2 85.4(3) . . ?
C12 Pd1 P1 88.1(3) 2 . ?
O1 Pd1 P1 95.1(2) . . ?
O2 Pd1 P1 171.1(2) . . ?
C12 Pd1 Pd1 95.7(3) 2 2 ?
O1 Pd1 Pd1 83.3(2) . 2 ?
O2 Pd1 Pd1 83.4(2) . 2 ?
P1 Pd1 Pd1 87.83(6) . 2 ?
C31 P1 C21 104.4(5) . . ?
C31 P1 C11 105.0(4) . . ?
C21 P1 C11 104.9(5) . . ?
C31 P1 Pd1 117.8(3) . . ?
C21 P1 Pd1 112.5(4) . . ?
C11 P1 Pd1 111.0(3) . . ?
C1 O2 Pd1 121.5(7) 2 . ?
O2 C1 O1 125.3(9) 2 . ?
O2 C1 C2 117.9(10) 2 . ?
O1 C1 C2 116.8(10) . . ?
C1 O1 Pd1 122.4(6) . . ?
C5 C2 C4 108(2) . . ?
C5 C2 C3 120(2) . . ?
C4 C2 C3 91(2) . . ?
C5 C2 C1 114.0(12) . . ?
C4 C2 C1 107.1(14) . . ?
C3 C2 C1 112.6(14) . . ?
C2 C3 H3A 109.5 . . ?
C2 C3 H3B 109.5 . . ?
H3A C3 H3B 109.5 . . ?
C2 C3 H3C 109.5 . . ?
H3A C3 H3C 109.5 . . ?
H3B C3 H3C 109.5 . . ?
C2 C4 H4A 109.5 . . ?
C2 C4 H4B 109.5 . . ?
H4A C4 H4B 109.5 . . ?
C2 C4 H4C 109.5 . . ?
H4A C4 H4C 109.5 . . ?
H4B C4 H4C 109.5 . . ?
C2 C5 H5A 109.5 . . ?
C2 C5 H5B 109.5 . . ?
H5A C5 H5B 109.5 . . ?
C2 C5 H5C 109.5 . . ?
H5A C5 H5C 109.5 . . ?
H5B C5 H5C 109.5 . . ?
C16 C11 C12 120.5(9) . . ?
C16 C11 P1 118.6(8) . . ?
C12 C11 P1 120.8(7) . . ?
C11 C12 C13 116.5(9) . . ?
C11 C12 Pd1 123.1(7) . 2 ?
C13 C12 Pd1 120.4(7) . 2 ?
C14 C13 C12 121.9(10) . . ?
C14 C13 H13 119.0 . . ?
C12 C13 H13 119.0 . . ?
C13 C14 C15 122.5(10) . . ?
C13 C14 H14 118.8 . . ?
C15 C14 H14 118.8 . . ?
C14 C15 C16 117.4(11) . . ?
C14 C15 H15 121.3 . . ?
C16 C15 H15 121.3 . . ?
C15 C16 C11 121.0(11) . . ?
C15 C16 H16 119.5 . . ?
C11 C16 H16 119.5 . . ?
C22 C21 C26 118.8(10) . . ?
C22 C21 P1 124.9(8) . . ?
C26 C21 P1 116.2(9) . . ?
C21 C22 C23 120.0(12) . . ?
C21 C22 H22 120.0 . . ?
C23 C22 H22 120.0 . . ?
C24 C23 C22 122.5(14) . . ?
C24 C23 H23 118.7 . . ?
C22 C23 H23 118.7 . . ?
C23 C24 C25 118.8(13) . . ?
C23 C24 H24 120.6 . . ?
C25 C24 H24 120.6 . . ?
C24 C25 C26 120.8(12) . . ?
C24 C25 H25 119.6 . . ?
C26 C25 H25 119.6 . . ?
C21 C26 C25 118.9(13) . . ?
C21 C26 H26 120.6 . . ?
C25 C26 H26 120.6 . . ?
C36 C31 C32 117.0(10) . . ?
C36 C31 P1 123.5(8) . . ?
C32 C31 P1 119.3(8) . . ?
C33 C32 C31 121.2(12) . . ?
C33 C32 H32 119.4 . . ?
C31 C32 H32 119.4 . . ?
C34 C33 C32 119.5(13) . . ?
C34 C33 H33 120.3 . . ?
C32 C33 H33 120.3 . . ?
C35 C34 C33 119.3(12) . . ?
C35 C34 H34 120.3 . . ?
C33 C34 H34 120.3 . . ?
C34 C35 C36 121.9(13) . . ?
C34 C35 H35 119.0 . . ?
C36 C35 H35 119.0 . . ?
C31 C36 C35 120.7(12) . . ?
C31 C36 H36 119.6 . . ?
C35 C36 H36 119.6 . . ?

loop_
_geom_bond_atom_site_label_1
_geom_bond_atom_site_label_2
_geom_bond_distance
_geom_bond_site_symmetry_2
_geom_bond_publ_flag
Pd1 C12 1.974(10) 2 ?
Pd1 O1 2.124(7) . ?
Pd1 O2 2.132(7) . ?
Pd1 P1 2.226(3) . ?
Pd1 Pd1 2.6778(15) 2 ?
P1 C31 1.832(9) . ?
P1 C21 1.834(10) . ?
P1 C11 1.837(10) . ?
O2 C1 1.253(12) 2 ?
C1 O2 1.253(12) 2 ?
C1 O1 1.267(12) . ?
C1 C2 1.521(16) . ?
C2 C5 1.41(2) . ?
C2 C4 1.43(3) . ?
C2 C3 1.46(3) . ?
C3 H3A 0.9600 . ?
C3 H3B 0.9600 . ?
C3 H3C 0.9600 . ?
C4 H4A 0.9600 . ?
C4 H4B 0.9600 . ?
C4 H4C 0.9600 . ?
C5 H5A 0.9600 . ?
C5 H5B 0.9600 . ?
C5 H5C 0.9600 . ?
C11 C16 1.396(15) . ?
C11 C12 1.396(13) . ?
C12 C13 1.410(13) . ?
C12 Pd1 1.974(10) 2 ?
C13 C14 1.341(15) . ?
C13 H13 0.9300 . ?
C14 C15 1.371(17) . ?
C14 H14 0.9300 . ?
C15 C16 1.394(15) . ?
C15 H15 0.9300 . ?
C16 H16 0.9300 . ?
C21 C22 1.369(16) . ?
C21 C26 1.396(14) . ?
C22 C23 1.397(17) . ?
C22 H22 0.9300 . ?
C23 C24 1.32(2) . ?
C23 H23 0.9300 . ?
C24 C25 1.38(2) . ?
C24 H24 0.9300 . ?
C25 C26 1.406(18) . ?
C25 H25 0.9300 . ?
C26 H26 0.9300 . ?
C31 C36 1.352(14) . ?
C31 C32 1.409(16) . ?
C32 C33 1.381(16) . ?
C32 H32 0.9300 . ?
C33 C34 1.37(2) . ?
C33 H33 0.9300 . ?
C34 C35 1.33(2) . ?
C34 H34 0.9300 . ?
C35 C36 1.394(15) . ?
C35 H35 0.9300 . ?
C36 H36 0.9300 . ?

loop_
_geom_torsion_atom_site_label_1
_geom_torsion_atom_site_label_2
_geom_torsion_atom_site_label_3
_geom_torsion_atom_site_label_4
_geom_torsion
_geom_torsion_site_symmetry_1
_geom_torsion_site_symmetry_2
_geom_torsion_site_symmetry_3
_geom_torsion_site_symmetry_4
_geom_torsion_publ_flag
C12 Pd1 P1 C31 36.7(5) 2 . . . ?
O1 Pd1 P1 C31 -144.4(4) . . . . ?
O2 Pd1 P1 C31 122.3(14) . . . . ?
Pd1 Pd1 P1 C31 132.5(4) 2 . . . ?
C12 Pd1 P1 C21 158.3(4) 2 . . . ?
O1 Pd1 P1 C21 -22.8(4) . . . . ?
O2 Pd1 P1 C21 -116.2(14) . . . . ?
Pd1 Pd1 P1 C21 -105.9(3) 2 . . . ?
C12 Pd1 P1 C11 -84.4(4) 2 . . . ?
O1 Pd1 P1 C11 94.4(4) . . . . ?
O2 Pd1 P1 C11 1.1(14) . . . . ?
Pd1 Pd1 P1 C11 11.3(4) 2 . . . ?
C12 Pd1 O2 C1 115.3(8) 2 . . 2 ?
O1 Pd1 O2 C1 -64.1(8) . . . 2 ?
P1 Pd1 O2 C1 30(2) . . . 2 ?
Pd1 Pd1 O2 C1 19.7(8) 2 . . 2 ?
O2 C1 O1 Pd1 -3.1(15) 2 . . . ?
C2 C1 O1 Pd1 178.5(8) . . . . ?
C12 Pd1 O1 C1 88(6) 2 . . . ?
O2 Pd1 O1 C1 97.9(8) . . . . ?
P1 Pd1 O1 C1 -73.2(8) . . . . ?
Pd1 Pd1 O1 C1 14.1(8) 2 . . . ?
O2 C1 C2 C5 154(2) 2 . . . ?
O1 C1 C2 C5 -27(3) . . . . ?
O2 C1 C2 C4 -86(2) 2 . . . ?
O1 C1 C2 C4 92(2) . . . . ?
O2 C1 C2 C3 12(2) 2 . . . ?
O1 C1 C2 C3 -169.2(19) . . . . ?
C31 P1 C11 C16 42.3(9) . . . . ?
C21 P1 C11 C16 -67.4(9) . . . . ?
Pd1 P1 C11 C16 170.7(8) . . . . ?
C31 P1 C11 C12 -141.4(8) . . . . ?
C21 P1 C11 C12 108.9(9) . . . . ?
Pd1 P1 C11 C12 -13.0(9) . . . . ?
C16 C11 C12 C13 1.4(15) . . . . ?
P1 C11 C12 C13 -174.9(7) . . . . ?
C16 C11 C12 Pd1 -178.8(8) . . . 2 ?
P1 C11 C12 Pd1 5.0(12) . . . 2 ?
C11 C12 C13 C14 0.7(15) . . . . ?
Pd1 C12 C13 C14 -179.1(8) 2 . . . ?
C12 C13 C14 C15 -2.7(17) . . . . ?
C13 C14 C15 C16 2.4(18) . . . . ?
C14 C15 C16 C11 -0.2(18) . . . . ?
C12 C11 C16 C15 -1.7(17) . . . . ?
P1 C11 C16 C15 174.7(9) . . . . ?
C31 P1 C21 C22 -98.6(10) . . . . ?
C11 P1 C21 C22 11.7(11) . . . . ?
Pd1 P1 C21 C22 132.5(9) . . . . ?
C31 P1 C21 C26 78.3(9) . . . . ?
C11 P1 C21 C26 -171.5(8) . . . . ?
Pd1 P1 C21 C26 -50.6(9) . . . . ?
C26 C21 C22 C23 -1.4(18) . . . . ?
P1 C21 C22 C23 175.4(10) . . . . ?
C21 C22 C23 C24 -1(2) . . . . ?
C22 C23 C24 C25 4(3) . . . . ?
C23 C24 C25 C26 -5(2) . . . . ?
C22 C21 C26 C25 0.6(17) . . . . ?
P1 C21 C26 C25 -176.4(10) . . . . ?
C24 C25 C26 C21 3(2) . . . . ?
C21 P1 C31 C36 142.9(9) . . . . ?
C11 P1 C31 C36 32.8(10) . . . . ?
Pd1 P1 C31 C36 -91.4(9) . . . . ?
C21 P1 C31 C32 -43.0(10) . . . . ?
C11 P1 C31 C32 -153.1(9) . . . . ?
Pd1 P1 C31 C32 82.7(9) . . . . ?
C36 C31 C32 C33 2.2(18) . . . . ?
P1 C31 C32 C33 -172.3(10) . . . . ?
C31 C32 C33 C34 -5(2) . . . . ?
C32 C33 C34 C35 6(2) . . . . ?
C33 C34 C35 C36 -5(2) . . . . ?
C32 C31 C36 C35 -1.3(16) . . . . ?
P1 C31 C36 C35 172.9(9) . . . . ?
C34 C35 C36 C31 3.0(19) . . . . ?
